data_4344620
loop_
_publ_author_name
'Kerber, William D.'
'Goheen, Joshua T.'
'Perez, Kaitlyn A.'
'Siegler, Maxime A.'

_publ_section_title
;
 Enhanced Stability of the Fe(II)/Mn(II) State in a Synthetic Model of
 Heterobimetallic Cofactor Assembly.
;
_journal_issue 2
_journal_name_full 'Inorganic chemistry'
_journal_page_first 848
_journal_page_last 857
_journal_paper_doi 10.1021/acs.inorgchem.5b02322
_journal_volume 55
_journal_year 2016
_chemical_formula_moiety '2(C16 H22 F Mn2 N2 O13), H12 Mn O6, 14(H2 O)'
_chemical_formula_sum 'C32 H84 F2 Mn5 N4 O46'
_chemical_formula_weight 1573.73
_chemical_name_systematic
;
 ?
;
_space_group_crystal_system triclinic
_space_group_IT_number 2
_space_group_name_Hall '-P 1'
_space_group_name_H-M_alt 'P -1'
_symmetry_space_group_name_Hall '-P 1'
_symmetry_space_group_name_H-M 'P -1'
_atom_sites_solution_hydrogens mixed
_atom_sites_solution_primary direct
_atom_sites_solution_secondary difmap
_audit_creation_method SHELXL-2013
_cell_angle_alpha 92.535(3)
_cell_angle_beta 113.243(3)
_cell_angle_gamma 90.364(3)
_cell_formula_units_Z 1
_cell_length_a 10.8657(4)
_cell_length_b 11.4436(4)
_cell_length_c 13.5006(4)
_cell_measurement_reflns_used 12844
_cell_measurement_temperature 110(2)
_cell_measurement_theta_max 27.68
_cell_measurement_theta_min 2.03
_cell_volume 1540.43(10)
_computing_cell_refinement
;
CrysAlisPro, Agilent Technologies,
Version 1.171.37.35 (release 13-08-2014 CrysAlis171 .NET)
(compiled Aug 13 2014,18:06:01)
;
_computing_data_collection
;
CrysAlisPro, Agilent Technologies,
Version 1.171.37.35 (release 13-08-2014 CrysAlis171 .NET)
(compiled Aug 13 2014,18:06:01)
;
_computing_data_reduction
;
CrysAlisPro, Agilent Technologies,
Version 1.171.37.35 (release 13-08-2014 CrysAlis171 .NET)
(compiled Aug 13 2014,18:06:01)
;
_computing_molecular_graphics 'SHELXTL v6.10 (Sheldrick, 2008)'
_computing_publication_material 'SHELXTL v6.10 (Sheldrick, 2008)'
_computing_structure_refinement 'SHELXL-2013 (Sheldrick, 2013)'
_computing_structure_solution 'SHELXS-2013 (Sheldrick, 2013)'
_diffrn_ambient_temperature 110(2)
_diffrn_measured_fraction_theta_full 1.004
_diffrn_measured_fraction_theta_max 1.005
_diffrn_measurement_device_type 'SuperNova, Dual, Cu at zero, Atlas'
_diffrn_measurement_method '\w scans'
_diffrn_radiation_monochromator mirror
_diffrn_radiation_source 'SuperNova (Mo) X-ray Source'
_diffrn_radiation_type MoK\a
_diffrn_radiation_wavelength 0.71073
_diffrn_reflns_av_R_equivalents 0.0305
_diffrn_reflns_av_unetI/netI 0.0332
_diffrn_reflns_laue_measured_fraction_full 1.004
_diffrn_reflns_laue_measured_fraction_max 1.005
_diffrn_reflns_limit_h_max 14
_diffrn_reflns_limit_h_min -14
_diffrn_reflns_limit_k_max 14
_diffrn_reflns_limit_k_min -14
_diffrn_reflns_limit_l_max 17
_diffrn_reflns_limit_l_min -17
_diffrn_reflns_number 23903
_diffrn_reflns_point_group_measured_fraction_full 1.004
_diffrn_reflns_point_group_measured_fraction_max 1.005
_diffrn_reflns_theta_full 25.242
_diffrn_reflns_theta_max 27.499
_diffrn_reflns_theta_min 2.041
_exptl_absorpt_coefficient_mu 1.116
_exptl_absorpt_correction_T_max 0.927
_exptl_absorpt_correction_T_min 0.883
_exptl_absorpt_correction_type analytical
_exptl_absorpt_process_details
;
CrysAlisPro, Agilent Technologies,
Version 1.171.36.32 (release 02-08-2013 CrysAlis171 .NET)
(compiled Aug  2 2013,16:46:58)
Analytical numeric absorption correction using a multifaceted crystal
            model based on expressions derived by R.C. Clark & J.S. Reid.
(Clark, R. C. & Reid, J. S. (1995). Acta Cryst. A51, 887-897)
;
_exptl_crystal_colour colorless
_exptl_crystal_density_diffrn 1.696
_exptl_crystal_description block
_exptl_crystal_F_000 815
_exptl_crystal_size_max 0.16
_exptl_crystal_size_mid 0.11
_exptl_crystal_size_min 0.09
_refine_diff_density_max 0.773
_refine_diff_density_min -0.331
_refine_diff_density_rms 0.064
_refine_ls_extinction_method none
_refine_ls_goodness_of_fit_ref 1.113
_refine_ls_hydrogen_treatment mixed
_refine_ls_matrix_type full
_refine_ls_number_parameters 488
_refine_ls_number_reflns 7077
_refine_ls_number_restraints 42
_refine_ls_restrained_S_all 1.111
_refine_ls_R_factor_all 0.0360
_refine_ls_R_factor_gt 0.0304
_refine_ls_shift/su_max 0.001
_refine_ls_shift/su_mean 0.000
_refine_ls_structure_factor_coef Fsqd
_refine_ls_weighting_details
;
 w=1/[\s^2^(Fo^2^)+(0.0169P)^2^+1.5038P]
 where P=(Fo^2^+2Fc^2^)/3
;
_refine_ls_weighting_scheme calc
_refine_ls_wR_factor_gt 0.0648
_refine_ls_wR_factor_ref 0.0693
_reflns_Friedel_coverage 0.000
_reflns_number_gt 6433
_reflns_number_total 7077
_reflns_threshold_expression 'I > 2\s(I)'
_cod_data_source_file ic5b02322_si_003.cif
_cod_data_source_block '[Mn(H2O)6][2]2.14H2O'
_cod_database_code 4344620
_shelx_space_group_comment
;
The symmetry employed for this shelxl refinement is uniquely defined
by the following loop, which should always be used as a source of
symmetry information in preference to the above space-group names.
They are only intended as comments.
;
_shelxl_version_number 2013-2

loop_
_space_group_symop_operation_xyz
'x, y, z'
'-x, -y, -z'

loop_
_atom_site_label
_atom_site_type_symbol
_atom_site_fract_x
_atom_site_fract_y
_atom_site_fract_z
_atom_site_U_iso_or_equiv
_atom_site_adp_type
_atom_site_occupancy
_atom_site_site_symmetry_order
_atom_site_calc_flag
_atom_site_refinement_flags_posn
_atom_site_refinement_flags_adp
_atom_site_refinement_flags_occupancy
Mn1 Mn 0.68483(3) 0.75030(3) 0.33709(2) 0.00944(7) Uani 1 1 d . . .
O1W O 0.83403(16) 0.88731(15) 0.39476(13) 0.0186(3) Uani 1 1 d D . .
H1W1 H 0.864(3) 0.904(2) 0.4600(17) 0.028 Uiso 1 1 d D U .
H1W2 H 0.895(2) 0.891(2) 0.374(2) 0.028 Uiso 1 1 d D U .
O2W O 0.71090(16) 0.72873(15) 0.18321(13) 0.0179(3) Uani 1 1 d D . .
H2W1 H 0.779(2) 0.713(2) 0.179(2) 0.027 Uiso 1 1 d D U .
H2W2 H 0.659(2) 0.753(2) 0.1247(19) 0.027 Uiso 1 1 d D U .
Mn2 Mn 0.83888(3) 0.76178(3) 0.64660(2) 0.00930(7) Uani 1 1 d . . .
O3W O 1.01274(15) 0.77724(14) 0.80343(13) 0.0178(3) Uani 1 1 d D . .
H3W1 H 1.024(3) 0.746(2) 0.8601(19) 0.027 Uiso 1 1 d D U .
H3W2 H 1.083(2) 0.805(2) 0.809(2) 0.027 Uiso 1 1 d D U .
O4W O 0.93148(16) 0.62279(15) 0.59452(13) 0.0191(3) Uani 1 1 d D . .
H4W1 H 1.011(2) 0.609(2) 0.622(2) 0.029 Uiso 1 1 d D U .
H4W2 H 0.903(3) 0.603(2) 0.5303(17) 0.029 Uiso 1 1 d D U .
C1 C 0.7455(2) 0.49740(18) 0.31790(16) 0.0120(4) Uani 1 1 d . . .
C2 C 0.5955(2) 0.50096(18) 0.25194(17) 0.0136(4) Uani 1 1 d . . .
H2A H 0.5794 0.5078 0.1750 0.016 Uiso 1 1 calc R U .
H2B H 0.5531 0.4264 0.2583 0.016 Uiso 1 1 calc R U .
C3 C 0.4086(2) 0.63685(17) 0.19862(16) 0.0122(4) Uani 1 1 d . . .
H3A H 0.3299 0.6076 0.2106 0.015 Uiso 1 1 calc R U .
H3B H 0.4044 0.6003 0.1295 0.015 Uiso 1 1 calc R U .
C4 C 0.3992(2) 0.76955(18) 0.18880(16) 0.0115(4) Uani 1 1 d . . .
C5 C 0.5053(2) 0.56412(17) 0.38122(17) 0.0123(4) Uani 1 1 d . . .
H5A H 0.5880 0.5315 0.4342 0.015 Uiso 1 1 calc R U .
H5B H 0.4354 0.5011 0.3572 0.015 Uiso 1 1 calc R U .
C6 C 0.4607(2) 0.66193(18) 0.43684(16) 0.0125(4) Uani 1 1 d . . .
C7 C 0.3330(2) 0.65882(19) 0.43898(17) 0.0143(4) Uani 1 1 d . . .
H7 H 0.2696 0.5988 0.3994 0.017 Uiso 1 1 calc R U .
C8 C 0.3004(2) 0.7438(2) 0.49910(18) 0.0157(4) Uani 1 1 d . . .
C9 C 0.3892(2) 0.83275(19) 0.55834(17) 0.0144(4) Uani 1 1 d . . .
H9 H 0.3641 0.8893 0.6001 0.017 Uiso 1 1 calc R U .
C10 C 0.5161(2) 0.83806(17) 0.55574(16) 0.0117(4) Uani 1 1 d . . .
C11 C 0.55262(19) 0.75303(18) 0.49489(16) 0.0107(4) Uani 1 1 d . . .
C12 C 0.6119(2) 0.93874(17) 0.61236(17) 0.0125(4) Uani 1 1 d . . .
H12A H 0.6407 0.9755 0.5597 0.015 Uiso 1 1 calc R U .
H12B H 0.5641 0.9982 0.6381 0.015 Uiso 1 1 calc R U .
C13 C 0.6980(2) 0.85919(17) 0.79198(17) 0.0126(4) Uani 1 1 d . . .
H13A H 0.6081 0.8866 0.7829 0.015 Uiso 1 1 calc R U .
H13B H 0.7630 0.8919 0.8625 0.015 Uiso 1 1 calc R U .
C14 C 0.69771(19) 0.72575(17) 0.79322(16) 0.0110(4) Uani 1 1 d . . .
C15 C 0.8291(2) 1.00485(18) 0.74260(17) 0.0138(4) Uani 1 1 d . . .
H15A H 0.8883 0.9969 0.8194 0.017 Uiso 1 1 calc R U .
H15B H 0.7792 1.0780 0.7375 0.017 Uiso 1 1 calc R U .
C16 C 0.9149(2) 1.01393(18) 0.67700(16) 0.0119(4) Uani 1 1 d . . .
N1 N 0.53152(16) 0.59926(14) 0.28664(13) 0.0099(3) Uani 1 1 d . . .
N2 N 0.73284(17) 0.90454(14) 0.70547(13) 0.0100(3) Uani 1 1 d . . .
O1 O 0.80532(14) 0.58773(12) 0.37523(11) 0.0119(3) Uani 1 1 d . . .
O2 O 0.80291(14) 0.40573(12) 0.30790(12) 0.0156(3) Uani 1 1 d . . .
O3 O 0.50216(14) 0.83408(12) 0.24140(12) 0.0127(3) Uani 1 1 d . . .
O4 O 0.28977(14) 0.80556(13) 0.12460(12) 0.0153(3) Uani 1 1 d . . .
O5 O 0.67543(13) 0.75715(12) 0.49271(11) 0.0108(3) Uani 1 1 d . . .
O6 O 0.74349(14) 0.66843(12) 0.73291(11) 0.0124(3) Uani 1 1 d . . .
O7 O 0.65608(14) 0.68045(13) 0.85729(12) 0.0145(3) Uani 1 1 d . . .
O8 O 0.92009(14) 0.92648(12) 0.61703(11) 0.0130(3) Uani 1 1 d . . .
O9 O 0.98097(15) 1.10734(12) 0.68968(12) 0.0155(3) Uani 1 1 d . . .
F1 F 0.17552(12) 0.73974(12) 0.50117(11) 0.0212(3) Uani 1 1 d . . .
Mn3 Mn 0.0000 0.5000 0.0000 0.01141(10) Uani 1 2 d S . P
O5W O 0.09714(16) 0.50919(14) 0.17233(12) 0.0168(3) Uani 1 1 d D . .
H5W1 H 0.065(3) 0.545(2) 0.210(2) 0.025 Uiso 1 1 d D U .
H5W2 H 0.147(2) 0.459(2) 0.209(2) 0.025 Uiso 1 1 d D U .
O6W O 0.18594(15) 0.45884(14) -0.01489(13) 0.0159(3) Uani 1 1 d D . .
H6W1 H 0.226(3) 0.510(2) -0.032(2) 0.024 Uiso 1 1 d D U .
H6W2 H 0.240(2) 0.422(2) 0.0337(19) 0.024 Uiso 1 1 d D U .
O7W O -0.04561(15) 0.30731(13) -0.00378(12) 0.0138(3) Uani 1 1 d D . .
H7W1 H 0.000(2) 0.268(2) -0.026(2) 0.021 Uiso 1 1 d D U .
H7W2 H -0.125(2) 0.281(2) -0.039(2) 0.021 Uiso 1 1 d D U .
O8W O 0.57713(17) 0.02169(14) 0.13853(13) 0.0204(3) Uani 1 1 d D . .
H8W1 H 0.553(3) -0.033(2) 0.165(2) 0.031 Uiso 1 1 d D U .
H8W2 H 0.641(2) 0.054(2) 0.194(2) 0.031 Uiso 1 1 d D U .
O9W O 0.46820(16) 0.21993(14) 0.02010(13) 0.0176(3) Uani 1 1 d D . .
H9W1 H 0.431(3) 0.247(2) 0.058(2) 0.026 Uiso 1 1 d D U .
H9W2 H 0.488(3) 0.1524(18) 0.041(2) 0.026 Uiso 1 1 d D U .
O10W O 0.98665(16) 0.64765(14) 0.27907(13) 0.0169(3) Uani 1 1 d D . .
H0W3 H 1.021(3) 0.7132(19) 0.301(2) 0.025 Uiso 1 1 d D U .
H0W4 H 0.960(3) 0.622(2) 0.324(2) 0.025 Uiso 1 1 d D U .
O11W O 0.90357(17) 0.83061(15) 0.08211(14) 0.0216(4) Uani 1 1 d D . .
H1W3 H 0.861(3) 0.890(2) 0.057(2) 0.032 Uiso 1 1 d D U .
H1W4 H 0.935(3) 0.837(2) 0.1467(17) 0.032 Uiso 1 1 d D U .
O12W O 0.70545(17) 0.36023(15) 0.07899(13) 0.0214(4) Uani 1 1 d D . .
H2W3 H 0.738(3) 0.360(2) 0.1468(17) 0.032 Uiso 1 1 d D U .
H2W4 H 0.639(2) 0.314(2) 0.061(2) 0.032 Uiso 1 1 d D U .
O13W O 0.79355(17) 0.15194(15) 0.28236(14) 0.0215(4) Uani 1 1 d D . .
H3W3 H 0.790(3) 0.2202(19) 0.305(2) 0.032 Uiso 1 1 d D U .
H3W4 H 0.852(3) 0.120(2) 0.332(2) 0.032 Uiso 1 1 d D U .
O14W O 0.76416(19) 0.03177(17) 0.03394(16) 0.0310(4) Uani 1 1 d D . .
H4W3 H 0.697(3) 0.024(3) 0.047(3) 0.047 Uiso 1 1 d D U .
H4W4 H 0.736(3) 0.074(3) -0.020(2) 0.047 Uiso 1 1 d D U .

loop_
_atom_site_aniso_label
_atom_site_aniso_U_11
_atom_site_aniso_U_22
_atom_site_aniso_U_33
_atom_site_aniso_U_23
_atom_site_aniso_U_13
_atom_site_aniso_U_12
Mn1 0.00829(15) 0.01031(14) 0.00906(15) -0.00136(11) 0.00294(11) -0.00059(11)
O1W 0.0177(8) 0.0256(8) 0.0139(8) -0.0070(7) 0.0087(7) -0.0095(7)
O2W 0.0128(8) 0.0284(9) 0.0133(8) 0.0016(7) 0.0058(6) 0.0059(7)
Mn2 0.00911(15) 0.00955(14) 0.00903(15) -0.00106(11) 0.00352(12) 0.00005(11)
O3W 0.0122(8) 0.0254(8) 0.0136(8) 0.0035(7) 0.0026(6) -0.0051(6)
O4W 0.0138(8) 0.0258(8) 0.0127(8) -0.0056(7) 0.0006(6) 0.0080(7)
C1 0.0125(10) 0.0136(9) 0.0098(10) 0.0014(8) 0.0042(8) 0.0000(8)
C2 0.0116(10) 0.0122(9) 0.0141(10) -0.0053(8) 0.0026(8) 0.0011(8)
C3 0.0090(9) 0.0133(9) 0.0112(10) -0.0001(8) 0.0007(8) 0.0008(7)
C4 0.0121(10) 0.0146(10) 0.0098(10) -0.0007(8) 0.0066(8) 0.0017(8)
C5 0.0117(10) 0.0112(9) 0.0126(10) 0.0004(8) 0.0035(8) -0.0012(8)
C6 0.0125(10) 0.0155(10) 0.0089(10) 0.0023(8) 0.0034(8) 0.0005(8)
C7 0.0115(10) 0.0195(10) 0.0106(10) 0.0027(8) 0.0028(8) -0.0016(8)
C8 0.0091(10) 0.0253(11) 0.0146(10) 0.0054(9) 0.0062(8) 0.0020(8)
C9 0.0141(10) 0.0189(10) 0.0113(10) 0.0034(8) 0.0058(8) 0.0047(8)
C10 0.0130(10) 0.0127(9) 0.0088(10) 0.0026(8) 0.0035(8) 0.0016(8)
C11 0.0092(9) 0.0138(9) 0.0091(9) 0.0036(8) 0.0032(8) 0.0022(8)
C12 0.0138(10) 0.0117(9) 0.0135(10) 0.0012(8) 0.0069(8) 0.0032(8)
C13 0.0159(10) 0.0124(9) 0.0116(10) -0.0006(8) 0.0079(8) -0.0012(8)
C14 0.0056(9) 0.0142(10) 0.0099(10) 0.0010(8) -0.0005(7) -0.0006(7)
C15 0.0159(10) 0.0119(9) 0.0157(10) -0.0041(8) 0.0091(8) -0.0041(8)
C16 0.0119(10) 0.0130(9) 0.0095(10) 0.0010(8) 0.0028(8) 0.0007(8)
N1 0.0086(8) 0.0101(8) 0.0096(8) -0.0012(6) 0.0024(7) 0.0012(6)
N2 0.0112(8) 0.0101(8) 0.0094(8) -0.0005(7) 0.0050(7) -0.0019(6)
O1 0.0102(7) 0.0134(7) 0.0105(7) -0.0025(6) 0.0027(6) -0.0005(5)
O2 0.0135(7) 0.0137(7) 0.0169(8) -0.0035(6) 0.0036(6) 0.0032(6)
O3 0.0106(7) 0.0112(7) 0.0146(7) -0.0005(6) 0.0032(6) -0.0006(5)
O4 0.0109(7) 0.0170(7) 0.0149(8) 0.0015(6) 0.0019(6) 0.0033(6)
O5 0.0076(7) 0.0141(7) 0.0107(7) -0.0022(6) 0.0038(6) -0.0006(5)
O6 0.0133(7) 0.0114(7) 0.0135(7) 0.0003(6) 0.0064(6) 0.0007(6)
O7 0.0147(7) 0.0163(7) 0.0155(8) 0.0036(6) 0.0090(6) 0.0001(6)
O8 0.0163(7) 0.0121(7) 0.0123(7) -0.0024(6) 0.0077(6) -0.0017(6)
O9 0.0187(8) 0.0119(7) 0.0175(8) -0.0029(6) 0.0093(6) -0.0055(6)
F1 0.0092(6) 0.0380(8) 0.0186(7) -0.0005(6) 0.0079(5) -0.0004(5)
Mn3 0.0115(2) 0.0115(2) 0.0109(2) 0.00056(17) 0.00411(17) 0.00057(16)
O5W 0.0199(8) 0.0178(8) 0.0122(8) 0.0010(6) 0.0056(6) 0.0085(6)
O6W 0.0132(8) 0.0168(8) 0.0176(8) 0.0052(6) 0.0055(6) 0.0012(6)
O7W 0.0118(7) 0.0135(7) 0.0152(8) -0.0012(6) 0.0046(6) 0.0004(6)
O8W 0.0212(9) 0.0172(8) 0.0215(9) 0.0020(7) 0.0071(7) -0.0032(7)
O9W 0.0194(8) 0.0180(8) 0.0176(8) 0.0020(7) 0.0097(7) 0.0031(6)
O10W 0.0187(8) 0.0140(7) 0.0206(9) -0.0039(7) 0.0110(7) -0.0020(6)
O11W 0.0219(9) 0.0225(8) 0.0163(8) -0.0033(7) 0.0038(7) 0.0052(7)
O12W 0.0252(9) 0.0238(9) 0.0152(8) -0.0018(7) 0.0083(7) -0.0078(7)
O13W 0.0217(9) 0.0182(8) 0.0234(9) -0.0037(7) 0.0080(7) -0.0003(7)
O14W 0.0323(11) 0.0343(10) 0.0351(11) 0.0185(9) 0.0205(9) 0.0157(8)

loop_
_atom_type_symbol
_atom_type_description
_atom_type_scat_dispersion_real
_atom_type_scat_dispersion_imag
_atom_type_scat_source
C C 0.0033 0.0016 'International Tables Vol C Tables 4.2.6.8 and 6.1.1.4'
H H 0.0000 0.0000 'International Tables Vol C Tables 4.2.6.8 and 6.1.1.4'
N N 0.0061 0.0033 'International Tables Vol C Tables 4.2.6.8 and 6.1.1.4'
O O 0.0106 0.0060 'International Tables Vol C Tables 4.2.6.8 and 6.1.1.4'
F F 0.0171 0.0103 'International Tables Vol C Tables 4.2.6.8 and 6.1.1.4'
Mn Mn 0.3368 0.7283 'International Tables Vol C Tables 4.2.6.8 and 6.1.1.4'

loop_
_geom_angle_atom_site_label_1
_geom_angle_atom_site_label_2
_geom_angle_atom_site_label_3
_geom_angle
_geom_angle_site_symmetry_1
_geom_angle_site_symmetry_3
O1W Mn1 O5 88.34(6) . .
O1W Mn1 O3 105.36(6) . .
O5 Mn1 O3 101.58(5) . .
O1W Mn1 O2W 91.84(6) . .
O5 Mn1 O2W 173.84(6) . .
O3 Mn1 O2W 84.31(6) . .
O1W Mn1 O1 103.18(6) . .
O5 Mn1 O1 91.11(5) . .
O3 Mn1 O1 148.97(5) . .
O2W Mn1 O1 82.85(6) . .
O1W Mn1 N1 176.20(6) . .
O5 Mn1 N1 88.59(6) . .
O3 Mn1 N1 77.46(6) . .
O2W Mn1 N1 90.97(6) . .
O1 Mn1 N1 74.64(5) . .
Mn1 O1W H1W1 116.4(19) . .
Mn1 O1W H1W2 121.5(19) . .
H1W1 O1W H1W2 109(2) . .
Mn1 O2W H2W1 124(2) . .
Mn1 O2W H2W2 125.2(19) . .
H2W1 O2W H2W2 109(2) . .
O4W Mn2 O5 90.95(6) . .
O4W Mn2 O6 100.96(6) . .
O5 Mn2 O6 98.33(5) . .
O4W Mn2 O8 107.45(6) . .
O5 Mn2 O8 92.45(5) . .
O6 Mn2 O8 149.39(5) . .
O4W Mn2 O3W 90.16(6) . .
O5 Mn2 O3W 176.31(6) . .
O6 Mn2 O3W 84.90(6) . .
O8 Mn2 O3W 83.86(6) . .
O4W Mn2 N2 176.98(6) . .
O5 Mn2 N2 88.93(6) . .
O6 Mn2 N2 76.08(6) . .
O8 Mn2 N2 75.57(6) . .
O3W Mn2 N2 90.14(6) . .
Mn2 O3W H3W1 128.9(18) . .
Mn2 O3W H3W2 121.6(19) . .
H3W1 O3W H3W2 108(2) . .
Mn2 O4W H4W1 124.4(19) . .
Mn2 O4W H4W2 119.4(19) . .
H4W1 O4W H4W2 109(2) . .
O2 C1 O1 124.28(19) . .
O2 C1 C2 116.82(17) . .
O1 C1 C2 118.83(18) . .
N1 C2 C1 112.87(16) . .
N1 C2 H2A 109.0 . .
C1 C2 H2A 109.0 . .
N1 C2 H2B 109.0 . .
C1 C2 H2B 109.0 . .
H2A C2 H2B 107.8 . .
N1 C3 C4 114.14(16) . .
N1 C3 H3A 108.7 . .
C4 C3 H3A 108.7 . .
N1 C3 H3B 108.7 . .
C4 C3 H3B 108.7 . .
H3A C3 H3B 107.6 . .
O4 C4 O3 124.85(19) . .
O4 C4 C3 115.97(18) . .
O3 C4 C3 119.11(17) . .
N1 C5 C6 114.46(16) . .
N1 C5 H5A 108.6 . .
C6 C5 H5A 108.6 . .
N1 C5 H5B 108.6 . .
C6 C5 H5B 108.6 . .
H5A C5 H5B 107.6 . .
C7 C6 C11 119.52(19) . .
C7 C6 C5 120.82(18) . .
C11 C6 C5 119.47(18) . .
C8 C7 C6 119.11(19) . .
C8 C7 H7 120.4 . .
C6 C7 H7 120.4 . .
F1 C8 C7 118.70(19) . .
F1 C8 C9 118.7(2) . .
C7 C8 C9 122.65(19) . .
C8 C9 C10 118.9(2) . .
C8 C9 H9 120.5 . .
C10 C9 H9 120.5 . .
C9 C10 C11 120.01(19) . .
C9 C10 C12 120.51(19) . .
C11 C10 C12 119.37(18) . .
O5 C11 C10 120.30(18) . .
O5 C11 C6 119.92(18) . .
C10 C11 C6 119.77(18) . .
N2 C12 C10 113.90(16) . .
N2 C12 H12A 108.8 . .
C10 C12 H12A 108.8 . .
N2 C12 H12B 108.8 . .
C10 C12 H12B 108.8 . .
H12A C12 H12B 107.7 . .
N2 C13 C14 113.34(17) . .
N2 C13 H13A 108.9 . .
C14 C13 H13A 108.9 . .
N2 C13 H13B 108.9 . .
C14 C13 H13B 108.9 . .
H13A C13 H13B 107.7 . .
O7 C14 O6 124.35(19) . .
O7 C14 C13 116.93(18) . .
O6 C14 C13 118.68(18) . .
N2 C15 C16 112.63(16) . .
N2 C15 H15A 109.1 . .
C16 C15 H15A 109.1 . .
N2 C15 H15B 109.1 . .
C16 C15 H15B 109.1 . .
H15A C15 H15B 107.8 . .
O9 C16 O8 124.01(19) . .
O9 C16 C15 116.52(18) . .
O8 C16 C15 119.40(18) . .
C3 N1 C2 112.57(15) . .
C3 N1 C5 111.91(16) . .
C2 N1 C5 108.36(16) . .
C3 N1 Mn1 108.41(12) . .
C2 N1 Mn1 105.67(12) . .
C5 N1 Mn1 109.72(12) . .
C13 N2 C15 113.08(16) . .
C13 N2 C12 111.66(16) . .
C15 N2 C12 108.98(15) . .
C13 N2 Mn2 108.98(12) . .
C15 N2 Mn2 105.23(12) . .
C12 N2 Mn2 108.63(12) . .
C1 O1 Mn1 114.17(12) . .
C4 O3 Mn1 118.07(12) . .
C11 O5 Mn2 115.41(12) . .
C11 O5 Mn1 116.95(12) . .
Mn2 O5 Mn1 127.58(6) . .
C14 O6 Mn2 119.13(13) . .
C16 O8 Mn2 114.67(13) . .
O5W Mn3 O5W 180.0 . 2_565
O5W Mn3 O6W 91.30(6) . .
O5W Mn3 O6W 88.70(6) 2_565 .
O5W Mn3 O6W 88.70(6) . 2_565
O5W Mn3 O6W 91.30(6) 2_565 2_565
O6W Mn3 O6W 180.0 . 2_565
O5W Mn3 O7W 88.15(6) . 2_565
O5W Mn3 O7W 91.85(6) 2_565 2_565
O6W Mn3 O7W 90.65(6) . 2_565
O6W Mn3 O7W 89.35(6) 2_565 2_565
O5W Mn3 O7W 91.85(6) . .
O5W Mn3 O7W 88.15(6) 2_565 .
O6W Mn3 O7W 89.35(6) . .
O6W Mn3 O7W 90.65(6) 2_565 .
O7W Mn3 O7W 180.0 2_565 .
Mn3 O5W H5W1 121.6(18) . .
Mn3 O5W H5W2 124.7(18) . .
H5W1 O5W H5W2 109(2) . .
Mn3 O6W H6W1 119.4(18) . .
Mn3 O6W H6W2 116.7(19) . .
H6W1 O6W H6W2 109(2) . .
Mn3 O7W H7W1 112.8(18) . .
Mn3 O7W H7W2 119.5(17) . .
H7W1 O7W H7W2 105(2) . .
H8W1 O8W H8W2 102(2) . .
H9W1 O9W H9W2 105(2) . .
H0W3 O10W H0W4 108(2) . .
H1W3 O11W H1W4 109(3) . .
H2W3 O12W H2W4 103(2) . .
H3W3 O13W H3W4 107(2) . .
H4W3 O14W H4W4 102(2) . .

loop_
_geom_bond_atom_site_label_1
_geom_bond_atom_site_label_2
_geom_bond_distance
_geom_bond_site_symmetry_2
Mn1 O1W 2.1345(16) .
Mn1 O5 2.1415(14) .
Mn1 O3 2.1535(14) .
Mn1 O2W 2.2083(16) .
Mn1 O1 2.2414(14) .
Mn1 N1 2.2783(17) .
O1W H1W1 0.82(2) .
O1W H1W2 0.81(2) .
O2W H2W1 0.79(2) .
O2W H2W2 0.83(2) .
Mn2 O4W 2.1252(16) .
Mn2 O5 2.1332(14) .
Mn2 O6 2.1500(15) .
Mn2 O8 2.1940(14) .
Mn2 O3W 2.2111(15) .
Mn2 N2 2.2935(17) .
O3W H3W1 0.83(2) .
O3W H3W2 0.80(2) .
O4W H4W1 0.81(2) .
O4W H4W2 0.82(2) .
C1 O2 1.253(2) .
C1 O1 1.270(2) .
C1 C2 1.520(3) .
C2 N1 1.479(3) .
C2 H2A 0.9900 .
C2 H2B 0.9900 .
C3 N1 1.477(2) .
C3 C4 1.531(3) .
C3 H3A 0.9900 .
C3 H3B 0.9900 .
C4 O4 1.249(2) .
C4 O3 1.271(2) .
C5 N1 1.485(3) .
C5 C6 1.507(3) .
C5 H5A 0.9900 .
C5 H5B 0.9900 .
C6 C7 1.399(3) .
C6 C11 1.413(3) .
C7 C8 1.375(3) .
C7 H7 0.9500 .
C8 F1 1.369(2) .
C8 C9 1.383(3) .
C9 C10 1.393(3) .
C9 H9 0.9500 .
C10 C11 1.404(3) .
C10 C12 1.508(3) .
C11 O5 1.347(2) .
C12 N2 1.485(3) .
C12 H12A 0.9900 .
C12 H12B 0.9900 .
C13 N2 1.475(3) .
C13 C14 1.528(3) .
C13 H13A 0.9900 .
C13 H13B 0.9900 .
C14 O7 1.252(2) .
C14 O6 1.272(2) .
C15 N2 1.477(2) .
C15 C16 1.524(3) .
C15 H15A 0.9900 .
C15 H15B 0.9900 .
C16 O9 1.251(2) .
C16 O8 1.275(2) .
Mn3 O5W 2.1393(15) .
Mn3 O5W 2.1394(15) 2_565
Mn3 O6W 2.1607(15) .
Mn3 O6W 2.1607(15) 2_565
Mn3 O7W 2.2509(14) 2_565
Mn3 O7W 2.2509(14) .
O5W H5W1 0.82(2) .
O5W H5W2 0.83(2) .
O6W H6W1 0.82(2) .
O6W H6W2 0.82(2) .
O7W H7W1 0.80(2) .
O7W H7W2 0.849(19) .
O8W H8W1 0.82(2) .
O8W H8W2 0.86(2) .
O9W H9W1 0.82(2) .
O9W H9W2 0.83(2) .
O10W H0W3 0.82(2) .
O10W H0W4 0.83(2) .
O11W H1W3 0.84(2) .
O11W H1W4 0.80(2) .
O12W H2W3 0.84(2) .
O12W H2W4 0.84(2) .
O13W H3W3 0.83(2) .
O13W H3W4 0.82(2) .
O14W H4W3 0.83(2) .
O14W H4W4 0.85(2) .

loop_
_geom_hbond_atom_site_label_D
_geom_hbond_atom_site_label_H
_geom_hbond_atom_site_label_A
_geom_hbond_distance_DH
_geom_hbond_distance_HA
_geom_hbond_distance_DA
_geom_hbond_angle_DHA
_geom_hbond_site_symmetry_A
O1W H1W1 O8 0.82(2) 1.97(2) 2.782(2) 172(3) .
O1W H1W2 O9 0.81(2) 1.87(2) 2.675(2) 173(3) 2_776
O2W H2W1 O10W 0.79(2) 2.28(2) 2.932(2) 141(3) .
O2W H2W2 O9W 0.83(2) 1.94(2) 2.758(2) 170(3) 2_665
O3W H3W1 O7W 0.83(2) 1.98(2) 2.803(2) 171(3) 2_666
O3W H3W2 O13W 0.80(2) 2.22(2) 2.901(2) 144(3) 2_766
O4W H4W1 O2 0.81(2) 1.88(2) 2.687(2) 174(3) 2_766
O4W H4W2 O1 0.82(2) 1.94(2) 2.737(2) 165(3) .
O5W H5W1 O10W 0.82(2) 1.88(2) 2.686(2) 170(3) 1_455
O5W H5W2 O6 0.83(2) 1.88(2) 2.701(2) 170(3) 2_666
O6W H6W1 O12W 0.82(2) 1.90(2) 2.713(2) 171(3) 2_665
O6W H6W2 O7 0.82(2) 1.92(2) 2.732(2) 171(3) 2_666
O7W H7W1 O11W 0.80(2) 1.87(2) 2.676(2) 176(3) 2_665
O7W H7W2 O4 0.849(19) 1.94(2) 2.779(2) 169(2) 2_565
O8W H8W1 O3 0.82(2) 2.07(2) 2.887(2) 176(3) 1_545
O8W H8W2 O13W 0.86(2) 1.94(2) 2.760(2) 162(3) .
O9W H9W1 O7 0.82(2) 1.92(2) 2.735(2) 177(3) 2_666
O9W H9W2 O8W 0.83(2) 2.03(2) 2.822(2) 160(3) .
O10W H0W4 O1 0.83(2) 2.10(2) 2.849(2) 151(3) .
O11W H1W3 O14W 0.84(2) 1.90(2) 2.723(2) 166(3) 1_565
O11W H1W4 O9 0.80(2) 2.10(2) 2.884(2) 168(3) 2_776
O12W H2W3 O2 0.84(2) 2.05(2) 2.865(2) 165(3) .
O12W H2W4 O9W 0.84(2) 2.01(2) 2.841(2) 173(3) .
O13W H3W3 O2 0.83(2) 2.12(2) 2.906(2) 156(3) .
O13W H3W3 F1 0.83(2) 2.51(3) 3.015(2) 120(2) 2_666
O13W H3W4 O8 0.82(2) 2.36(3) 3.023(2) 138(3) 2_766
O14W H4W3 O8W 0.83(2) 2.12(2) 2.901(3) 159(3) .
O14W H4W4 O4 0.85(2) 1.96(2) 2.787(2) 166(3) 2_665

loop_
_geom_torsion_atom_site_label_1
_geom_torsion_atom_site_label_2
_geom_torsion_atom_site_label_3
_geom_torsion_atom_site_label_4
_geom_torsion
O2 C1 C2 N1 166.97(18)
O1 C1 C2 N1 -16.1(3)
N1 C3 C4 O4 -171.31(17)
N1 C3 C4 O3 11.6(3)
N1 C5 C6 C7 115.8(2)
N1 C5 C6 C11 -69.3(2)
C11 C6 C7 C8 -1.0(3)
C5 C6 C7 C8 173.86(19)
C6 C7 C8 F1 -179.65(18)
C6 C7 C8 C9 -0.3(3)
F1 C8 C9 C10 -179.40(18)
C7 C8 C9 C10 1.2(3)
C8 C9 C10 C11 -0.9(3)
C8 C9 C10 C12 175.34(19)
C9 C10 C11 O5 -179.49(18)
C12 C10 C11 O5 4.2(3)
C9 C10 C11 C6 -0.3(3)
C12 C10 C11 C6 -176.58(18)
C7 C6 C11 O5 -179.56(18)
C5 C6 C11 O5 5.5(3)
C7 C6 C11 C10 1.3(3)
C5 C6 C11 C10 -173.66(18)
C9 C10 C12 N2 113.5(2)
C11 C10 C12 N2 -70.2(2)
N2 C13 C14 O7 -173.03(17)
N2 C13 C14 O6 9.4(3)
N2 C15 C16 O9 167.30(18)
N2 C15 C16 O8 -15.6(3)
C4 C3 N1 C2 -134.04(18)
C4 C3 N1 C5 103.63(19)
C4 C3 N1 Mn1 -17.5(2)
C1 C2 N1 C3 153.45(17)
C1 C2 N1 C5 -82.2(2)
C1 C2 N1 Mn1 35.29(19)
C6 C5 N1 C3 -64.7(2)
C6 C5 N1 C2 170.64(16)
C6 C5 N1 Mn1 55.72(18)
C14 C13 N2 C15 -135.53(18)
C14 C13 N2 C12 101.12(19)
C14 C13 N2 Mn2 -18.88(19)
C16 C15 N2 C13 152.03(17)
C16 C15 N2 C12 -83.2(2)
C16 C15 N2 Mn2 33.19(19)
C10 C12 N2 C13 -63.8(2)
C10 C12 N2 C15 170.53(17)
C10 C12 N2 Mn2 56.38(19)
O2 C1 O1 Mn1 162.83(16)
C2 C1 O1 Mn1 -13.9(2)
O4 C4 O3 Mn1 -174.88(16)
C3 C4 O3 Mn1 1.9(2)
C10 C11 O5 Mn2 54.7(2)
C6 C11 O5 Mn2 -124.46(17)
C10 C11 O5 Mn1 -128.03(16)
C6 C11 O5 Mn1 52.8(2)
O7 C14 O6 Mn2 -170.47(15)
C13 C14 O6 Mn2 6.9(2)
O9 C16 O8 Mn2 163.57(16)
C15 C16 O8 Mn2 -13.3(2)
